data_7017081
loop_
_publ_author_name
'Han, Yumiao'
'Luo, Qun'
'Hao, Xiang'
'Li, Xianchan'
'Wang, Fuyi'
'Hu, Wenbing'
'Wu, Kui'
'L\"u, Shuang'
'Sadler, Peter J.'

_publ_section_title
;
 Reactions of an organoruthenium anticancer complex with
 2-mercaptobenzanilide-a model for the active-site cysteine of protein
 tyrosine phosphatase 1B.
;
_journal_issue 43
_journal_name_full 'Dalton transactions (Cambridge, England : 2003)'
_journal_page_first 11519
_journal_page_last 11529
_journal_paper_doi 10.1039/c1dt11189b
_journal_volume 40
_journal_year 2011
_chemical_formula_sum 'C13 H9 N O S'
_chemical_formula_weight 227.27
_chemical_name_systematic
;
?
;
_space_group_IT_number 14
_symmetry_cell_setting monoclinic
_symmetry_space_group_name_Hall '-P 2ybc'
_symmetry_space_group_name_H-M 'P 1 21/c 1'
_atom_sites_solution_hydrogens geom
_atom_sites_solution_primary direct
_atom_sites_solution_secondary difmap
_audit_creation_method SHELXL-97
_cell_angle_alpha 90.00
_cell_angle_beta 98.23(3)
_cell_angle_gamma 90.00
_cell_formula_units_Z 4
_cell_length_a 5.8793(12)
_cell_length_b 14.397(3)
_cell_length_c 12.316(3)
_cell_measurement_reflns_used 3215
_cell_measurement_temperature 173(2)
_cell_measurement_theta_max 27.49
_cell_measurement_theta_min 3.29
_cell_volume 1031.7(4)
_computing_cell_refinement 'CrystalClear (Rigaku Inc., 2008)'
_computing_data_collection 'CrystalClear (Rigaku Inc., 2008)'
_computing_data_reduction 'CrystalClear (Rigaku Inc., 2008)'
_computing_molecular_graphics
;
Mercury: visualization and analysis of crystal structures, C. F. Macrae,
P. R. Edgington, P. McCabe, E. Pidcock, G. P. Shields, R. Taylor,
M. Towler and J. van de Streek, J. Appl. Cryst., 39, 453-457, 2006.
;
_computing_publication_material 'SHELX-97 (Sheldrick, 1997)'
_computing_structure_refinement 'SHELX-97 (Sheldrick, 1997)'
_computing_structure_solution 'SHELX-97 (Sheldrick, 1997)'
_diffrn_ambient_temperature 173(2)
_diffrn_detector_area_resol_mean 28.5714
_diffrn_measured_fraction_theta_full 0.988
_diffrn_measured_fraction_theta_max 0.988
_diffrn_measurement_device_type 'Saturn724+ CCD'
_diffrn_measurement_method '\w scans at fixed \c = 45\%'
_diffrn_radiation_monochromator graphite
_diffrn_radiation_source 'fine-focus sealed tube'
_diffrn_radiation_type MoK\a
_diffrn_radiation_wavelength 0.71073
_diffrn_reflns_av_R_equivalents 0.0313
_diffrn_reflns_av_sigmaI/netI 0.0293
_diffrn_reflns_limit_h_max 7
_diffrn_reflns_limit_h_min -7
_diffrn_reflns_limit_k_max 18
_diffrn_reflns_limit_k_min -18
_diffrn_reflns_limit_l_max 15
_diffrn_reflns_limit_l_min -10
_diffrn_reflns_number 7080
_diffrn_reflns_theta_full 27.49
_diffrn_reflns_theta_max 27.49
_diffrn_reflns_theta_min 3.29
_exptl_absorpt_coefficient_mu 0.287
_exptl_absorpt_correction_T_max 0.9529
_exptl_absorpt_correction_T_min 0.8747
_exptl_absorpt_correction_type multi-scan
_exptl_absorpt_process_details 'CrystalClear (Rigaku Inc., 2008)'
_exptl_crystal_colour colorless
_exptl_crystal_density_diffrn 1.463
_exptl_crystal_density_method 'not measured'
_exptl_crystal_description block
_exptl_crystal_F_000 472
_exptl_crystal_size_max 0.48
_exptl_crystal_size_mid 0.26
_exptl_crystal_size_min 0.17
_refine_diff_density_max 0.284
_refine_diff_density_min -0.248
_refine_diff_density_rms 0.055
_refine_ls_extinction_method none
_refine_ls_goodness_of_fit_ref 1.120
_refine_ls_hydrogen_treatment constr
_refine_ls_matrix_type full
_refine_ls_number_parameters 145
_refine_ls_number_reflns 2341
_refine_ls_number_restraints 0
_refine_ls_restrained_S_all 1.120
_refine_ls_R_factor_all 0.0518
_refine_ls_R_factor_gt 0.0457
_refine_ls_shift/su_max 0.000
_refine_ls_shift/su_mean 0.000
_refine_ls_structure_factor_coef Fsqd
_refine_ls_weighting_details 'calc w=1/[\s^2^(Fo^2^)+(0.0505P)^2^+0.5327P] where P=(Fo^2^+2Fc^2^)/3'
_refine_ls_weighting_scheme calc
_refine_ls_wR_factor_gt 0.1097
_refine_ls_wR_factor_ref 0.1173
_reflns_number_gt 2105
_reflns_number_total 2341
_reflns_threshold_expression >2sigma(I)
_cod_data_source_file c1dt11189b.txt
_cod_data_source_block sa174
_cod_original_cell_volume 1031.8(4)
_cod_original_sg_symbol_H-M P2(1)/c
_cod_database_code 7017081

loop_
_symmetry_equiv_pos_as_xyz
'x, y, z'
'-x, y+1/2, -z+1/2'
'-x, -y, -z'
'x, -y-1/2, z-1/2'

loop_
_atom_site_label
_atom_site_type_symbol
_atom_site_fract_x
_atom_site_fract_y
_atom_site_fract_z
_atom_site_U_iso_or_equiv
_atom_site_adp_type
_atom_site_occupancy
_atom_site_symmetry_multiplicity
_atom_site_calc_flag
_atom_site_refinement_flags
S1 S 0.37418(8) 0.50697(3) 0.84567(4) 0.03197(17) Uani 1 1 d .
O1 O -0.1578(2) 0.66029(10) 0.82056(11) 0.0326(3) Uani 1 1 d .
N1 N 0.1930(3) 0.59304(11) 0.87821(13) 0.0282(4) Uani 1 1 d .
C1 C -0.0145(3) 0.60058(12) 0.81047(15) 0.0262(4) Uani 1 1 d .
C2 C -0.0255(3) 0.52746(13) 0.72686(15) 0.0274(4) Uani 1 1 d .
C3 C -0.2107(4) 0.50862(14) 0.64608(16) 0.0324(4) Uani 1 1 d .
H3 H -0.3458 0.5456 0.6398 0.039 Uiso 1 1 calc R
C4 C -0.1950(4) 0.43554(15) 0.57540(17) 0.0373(5) Uani 1 1 d .
H4 H -0.3205 0.4216 0.5202 0.045 Uiso 1 1 calc R
C5 C 0.0043(4) 0.38181(15) 0.58441(17) 0.0387(5) Uani 1 1 d .
H5 H 0.0122 0.3318 0.5348 0.046 Uiso 1 1 calc R
C6 C 0.1903(4) 0.39947(14) 0.66347(17) 0.0351(5) Uani 1 1 d .
H6 H 0.3258 0.3628 0.6687 0.042 Uiso 1 1 calc R
C7 C 0.1724(3) 0.47304(13) 0.73556(16) 0.0287(4) Uani 1 1 d .
C8 C 0.2579(3) 0.64741(12) 0.97480(14) 0.0257(4) Uani 1 1 d .
C9 C 0.4658(3) 0.69487(13) 0.98898(15) 0.0286(4) Uani 1 1 d .
H9 H 0.5646 0.6923 0.9344 0.034 Uiso 1 1 calc R
C10 C 0.5268(3) 0.74598(14) 1.08382(16) 0.0323(4) Uani 1 1 d .
H10 H 0.6700 0.7777 1.0949 0.039 Uiso 1 1 calc R
C11 C 0.3824(3) 0.75156(14) 1.16258(16) 0.0342(4) Uani 1 1 d .
H11 H 0.4245 0.7882 1.2265 0.041 Uiso 1 1 calc R
C12 C 0.1754(3) 0.70350(15) 1.14823(16) 0.0340(4) Uani 1 1 d .
H12 H 0.0761 0.7068 1.2026 0.041 Uiso 1 1 calc R
C13 C 0.1137(3) 0.65067(14) 1.05451(16) 0.0302(4) Uani 1 1 d .
H13 H -0.0266 0.6169 1.0450 0.036 Uiso 1 1 calc R

loop_
_atom_site_aniso_label
_atom_site_aniso_U_11
_atom_site_aniso_U_22
_atom_site_aniso_U_33
_atom_site_aniso_U_23
_atom_site_aniso_U_13
_atom_site_aniso_U_12
S1 0.0283(3) 0.0299(3) 0.0361(3) -0.00425(19) -0.0011(2) 0.00577(18)
O1 0.0286(7) 0.0327(7) 0.0350(7) -0.0028(6) -0.0005(6) 0.0058(6)
N1 0.0267(8) 0.0275(8) 0.0288(8) -0.0040(6) -0.0012(6) 0.0033(6)
C1 0.0266(9) 0.0244(8) 0.0269(9) 0.0021(7) 0.0017(7) -0.0011(7)
C2 0.0295(9) 0.0251(9) 0.0271(9) 0.0014(7) 0.0027(8) -0.0027(7)
C3 0.0332(10) 0.0329(10) 0.0298(10) 0.0015(8) 0.0002(8) -0.0028(8)
C4 0.0434(12) 0.0361(11) 0.0308(10) -0.0023(8) -0.0005(9) -0.0093(9)
C5 0.0537(13) 0.0294(10) 0.0339(11) -0.0062(8) 0.0089(10) -0.0085(9)
C6 0.0413(11) 0.0277(10) 0.0374(11) -0.0018(8) 0.0090(9) 0.0015(8)
C7 0.0308(9) 0.0246(9) 0.0303(9) 0.0015(7) 0.0031(8) -0.0026(7)
C8 0.0283(9) 0.0226(8) 0.0245(8) 0.0009(7) -0.0023(7) 0.0009(7)
C9 0.0268(9) 0.0290(9) 0.0299(9) 0.0005(7) 0.0043(7) 0.0004(7)
C10 0.0272(9) 0.0317(10) 0.0361(10) -0.0005(8) -0.0017(8) -0.0033(8)
C11 0.0361(11) 0.0365(11) 0.0275(9) -0.0044(8) -0.0035(8) 0.0026(8)
C12 0.0332(10) 0.0429(11) 0.0261(9) 0.0001(8) 0.0048(8) 0.0019(9)
C13 0.0266(9) 0.0332(10) 0.0304(10) 0.0022(8) 0.0027(8) -0.0033(7)

loop_
_atom_type_symbol
_atom_type_description
_atom_type_scat_dispersion_real
_atom_type_scat_dispersion_imag
_atom_type_scat_source
C C 0.0033 0.0016 'International Tables Vol C Tables 4.2.6.8 and 6.1.1.4'
H H 0.0000 0.0000 'International Tables Vol C Tables 4.2.6.8 and 6.1.1.4'
N N 0.0061 0.0033 'International Tables Vol C Tables 4.2.6.8 and 6.1.1.4'
O O 0.0106 0.0060 'International Tables Vol C Tables 4.2.6.8 and 6.1.1.4'
S S 0.1246 0.1234 'International Tables Vol C Tables 4.2.6.8 and 6.1.1.4'

loop_
_geom_angle_atom_site_label_1
_geom_angle_atom_site_label_2
_geom_angle_atom_site_label_3
_geom_angle
N1 S1 C7 90.45(8)
C1 N1 C8 124.58(15)
C1 N1 S1 116.08(13)
C8 N1 S1 119.23(12)
O1 C1 N1 123.79(17)
O1 C1 C2 127.89(17)
N1 C1 C2 108.30(16)
C3 C2 C7 120.27(18)
C3 C2 C1 126.33(18)
C7 C2 C1 113.38(16)
C4 C3 C2 118.95(19)
C4 C3 H3 120.5
C2 C3 H3 120.5
C3 C4 C5 120.34(19)
C3 C4 H4 119.8
C5 C4 H4 119.8
C6 C5 C4 121.71(19)
C6 C5 H5 119.1
C4 C5 H5 119.1
C5 C6 C7 117.69(19)
C5 C6 H6 121.2
C7 C6 H6 121.2
C2 C7 C6 121.04(18)
C2 C7 S1 111.76(14)
C6 C7 S1 127.17(16)
C13 C8 C9 120.70(17)
C13 C8 N1 119.34(16)
C9 C8 N1 119.95(17)
C10 C9 C8 118.99(18)
C10 C9 H9 120.5
C8 C9 H9 120.5
C11 C10 C9 120.88(18)
C11 C10 H10 119.6
C9 C10 H10 119.6
C10 C11 C12 119.85(18)
C10 C11 H11 120.1
C12 C11 H11 120.1
C13 C12 C11 119.93(18)
C13 C12 H12 120.0
C11 C12 H12 120.0
C12 C13 C8 119.62(18)
C12 C13 H13 120.2
C8 C13 H13 120.2

loop_
_geom_bond_atom_site_label_1
_geom_bond_atom_site_label_2
_geom_bond_distance
S1 N1 1.7186(16)
S1 C7 1.739(2)
O1 C1 1.222(2)
N1 C1 1.380(2)
N1 C8 1.430(2)
C1 C2 1.467(3)
C2 C3 1.393(3)
C2 C7 1.394(3)
C3 C4 1.377(3)
C3 H3 0.9500
C4 C5 1.395(3)
C4 H4 0.9500
C5 C6 1.379(3)
C5 H5 0.9500
C6 C7 1.396(3)
C6 H6 0.9500
C8 C13 1.387(3)
C8 C9 1.390(3)
C9 C10 1.384(3)
C9 H9 0.9500
C10 C11 1.380(3)
C10 H10 0.9500
C11 C12 1.389(3)
C11 H11 0.9500
C12 C13 1.387(3)
C12 H12 0.9500
C13 H13 0.9500

loop_
_geom_torsion_atom_site_label_1
_geom_torsion_atom_site_label_2
_geom_torsion_atom_site_label_3
_geom_torsion_atom_site_label_4
_geom_torsion
C7 S1 N1 C1 -0.89(15)
C7 S1 N1 C8 175.47(15)
C8 N1 C1 O1 6.6(3)
S1 N1 C1 O1 -177.29(15)
C8 N1 C1 C2 -174.56(16)
S1 N1 C1 C2 1.6(2)
O1 C1 C2 C3 -4.3(3)
N1 C1 C2 C3 176.85(18)
O1 C1 C2 C7 177.15(18)
N1 C1 C2 C7 -1.7(2)
C7 C2 C3 C4 0.1(3)
C1 C2 C3 C4 -178.33(19)
C2 C3 C4 C5 -0.4(3)
C3 C4 C5 C6 0.1(3)
C4 C5 C6 C7 0.5(3)
C3 C2 C7 C6 0.6(3)
C1 C2 C7 C6 179.17(17)
C3 C2 C7 S1 -177.54(15)
C1 C2 C7 S1 1.1(2)
C5 C6 C7 C2 -0.8(3)
C5 C6 C7 S1 176.96(16)
N1 S1 C7 C2 -0.14(15)
N1 S1 C7 C6 -178.11(19)
C1 N1 C8 C13 53.2(3)
S1 N1 C8 C13 -122.83(17)
C1 N1 C8 C9 -128.04(19)
S1 N1 C8 C9 55.9(2)
C13 C8 C9 C10 -0.3(3)
N1 C8 C9 C10 -179.06(17)
C8 C9 C10 C11 -1.2(3)
C9 C10 C11 C12 1.6(3)
C10 C11 C12 C13 -0.5(3)
C11 C12 C13 C8 -1.0(3)
C9 C8 C13 C12 1.4(3)
N1 C8 C13 C12 -179.81(17)
